data_2224095
loop_
_publ_author_name
'Cheng, Lin'
'Sun, Yan-Yan'
'Wang, Jian-Quan'
'Zhang, Ya-Wen'

_publ_section_title
;
 Bis[2-(benzimidazol-2-ylsulfanyl)acetato]bis(2,2'-bipyridine)cadmium(II)
;
_journal_coeditor_code ZL2228
_journal_issue 11
_journal_name_full 'Acta Crystallographica Section E'
_journal_page_first m1356
_journal_paper_doi 10.1107/S1600536809039592
_journal_volume 65
_journal_year 2009
_chemical_formula_iupac '[Cd (C9 H7 N2 O2 S)2 (C10 H8 N2)2]'
_chemical_formula_moiety 'C38 H30 Cd N8 O4 S2'
_chemical_formula_sum 'C38 H30 Cd N8 O4 S2'
_chemical_formula_weight 839.25
_chemical_name_systematic
;
Bis[2-(benzimidazol-2-ylsulfanyl)acetato]bis(2,2'-bipyridine)cadmium(II)
;
_space_group_IT_number 15
_symmetry_cell_setting monoclinic
_symmetry_space_group_name_Hall '-C 2yc'
_symmetry_space_group_name_H-M 'C 1 2/c 1'
_atom_sites_solution_hydrogens geom
_atom_sites_solution_primary direct
_atom_sites_solution_secondary difmap
_audit_creation_method SHELXL-97
_cell_angle_alpha 90.00
_cell_angle_beta 120.2540(10)
_cell_angle_gamma 90.00
_cell_formula_units_Z 4
_cell_length_a 26.733(2)
_cell_length_b 9.3043(8)
_cell_length_c 16.4220(14)
_cell_measurement_reflns_used 783
_cell_measurement_temperature 295(2)
_cell_measurement_theta_max 28.0
_cell_measurement_theta_min 2.43
_cell_volume 3528.3(5)
_computing_cell_refinement 'SAINT (Bruker, 2000)'
_computing_data_collection 'SMART (Bruker, 2000)'
_computing_data_reduction 'SAINT (Bruker, 2000)'
_computing_molecular_graphics 'SHELXTL (Sheldrick, 2008)'
_computing_publication_material 'SHELXTL (Sheldrick, 2008)'
_computing_structure_refinement 'SHELXTL (Sheldrick, 2008)'
_computing_structure_solution 'SHELXTL (Sheldrick, 2008)'
_diffrn_ambient_temperature 295(2)
_diffrn_measured_fraction_theta_full 0.995
_diffrn_measured_fraction_theta_max 0.995
_diffrn_measurement_device_type 'Bruker SMART CCD'
_diffrn_measurement_method '\f and \w'
_diffrn_radiation_monochromator graphite
_diffrn_radiation_source 'fine-focus sealed tube'
_diffrn_radiation_type MoK\a
_diffrn_radiation_wavelength 0.71073
_diffrn_reflns_av_R_equivalents 0.0283
_diffrn_reflns_av_sigmaI/netI 0.0347
_diffrn_reflns_limit_h_max 30
_diffrn_reflns_limit_h_min -32
_diffrn_reflns_limit_k_max 11
_diffrn_reflns_limit_k_min -11
_diffrn_reflns_limit_l_max 19
_diffrn_reflns_limit_l_min -20
_diffrn_reflns_number 9308
_diffrn_reflns_theta_full 26.00
_diffrn_reflns_theta_max 26.00
_diffrn_reflns_theta_min 1.76
_exptl_absorpt_coefficient_mu 0.792
_exptl_absorpt_correction_T_max 0.9109
_exptl_absorpt_correction_T_min 0.8577
_exptl_absorpt_correction_type multi-scan
_exptl_absorpt_process_details '(SADABS; Sheldrick, 2000)'
_exptl_crystal_colour colorless
_exptl_crystal_density_diffrn 1.580
_exptl_crystal_density_method 'not measured'
_exptl_crystal_description block
_exptl_crystal_F_000 1704
_exptl_crystal_size_max 0.20
_exptl_crystal_size_mid 0.18
_exptl_crystal_size_min 0.12
_refine_diff_density_max 0.332
_refine_diff_density_min -0.473
_refine_ls_extinction_method none
_refine_ls_goodness_of_fit_ref 1.046
_refine_ls_hydrogen_treatment mixed
_refine_ls_matrix_type full
_refine_ls_number_parameters 244
_refine_ls_number_reflns 3460
_refine_ls_number_restraints 0
_refine_ls_restrained_S_all 1.046
_refine_ls_R_factor_all 0.0381
_refine_ls_R_factor_gt 0.0300
_refine_ls_shift/su_max 0.000
_refine_ls_shift/su_mean 0.000
_refine_ls_structure_factor_coef Fsqd
_refine_ls_weighting_details 'calc w=1/[\s^2^(Fo^2^)+(0.0305P)^2^+1.2632P] where P=(Fo^2^+2Fc^2^)/3'
_refine_ls_weighting_scheme calc
_refine_ls_wR_factor_gt 0.0647
_refine_ls_wR_factor_ref 0.0687
_reflns_number_gt 2946
_reflns_number_total 3460
_reflns_threshold_expression I>2\s(I)
_cod_data_source_file zl2228.cif
_cod_data_source_block I
_cod_original_sg_symbol_H-M 'C 2/c'
_cod_database_code 2224095
_cod_database_fobs_code 2224095

loop_
_symmetry_equiv_pos_as_xyz
'x, y, z'
'-x, y, -z+1/2'
'x+1/2, y+1/2, z'
'-x+1/2, y+1/2, -z+1/2'
'-x, -y, -z'
'x, -y, z-1/2'
'-x+1/2, -y+1/2, -z'
'x+1/2, -y+1/2, z-1/2'

loop_
_atom_site_type_symbol
_atom_site_label
_atom_site_fract_x
_atom_site_fract_y
_atom_site_fract_z
_atom_site_U_iso_or_equiv
_atom_site_adp_type
_atom_site_calc_flag
_atom_site_refinement_flags
_atom_site_occupancy
_atom_site_disorder_assembly
_atom_site_disorder_group
Cd Cd1 0.0000 0.27478(3) 0.2500 0.03543(10) Uani d S 1 . .
S S1 0.15271(3) 0.05110(8) 0.52528(4) 0.04872(19) Uani d . 1 . .
C C1 0.03416(10) 0.1120(3) 0.43699(17) 0.0373(6) Uani d . 1 . .
C C2 0.08216(10) 0.0184(3) 0.51125(16) 0.0415(6) Uani d . 1 . .
H H2A 0.0721 -0.0817 0.4945 0.050 Uiso calc R 1 . .
H H2B 0.0843 0.0346 0.5713 0.050 Uiso calc R 1 . .
C C3 0.15201(10) -0.0542(3) 0.43638(16) 0.0388(6) Uani d . 1 . .
C C4 0.17937(11) -0.1829(3) 0.35876(17) 0.0413(6) Uani d . 1 . .
C C5 0.20952(13) -0.2670(3) 0.3279(2) 0.0540(7) Uani d . 1 . .
H H5A 0.2493 -0.2809 0.3653 0.065 Uiso calc R 1 . .
C C6 0.17850(13) -0.3294(3) 0.2399(2) 0.0567(7) Uani d . 1 . .
H H6A 0.1979 -0.3860 0.2179 0.068 Uiso calc R 1 . .
C C7 0.11932(13) -0.3099(3) 0.1835(2) 0.0561(8) Uani d . 1 . .
H H7A 0.1000 -0.3523 0.1242 0.067 Uiso calc R 1 . .
C C8 0.08838(13) -0.2290(3) 0.2134(2) 0.0524(7) Uani d . 1 . .
H H8A 0.0486 -0.2163 0.1759 0.063 Uiso calc R 1 . .
C C9 0.11938(10) -0.1676(3) 0.30194(16) 0.0385(6) Uani d . 1 . .
C C10 0.03449(11) 0.5176(3) 0.4126(2) 0.0494(7) Uani d . 1 . .
H H10A -0.0049 0.5104 0.3915 0.059 Uiso calc R 1 . .
C C11 0.06748(12) 0.6067(3) 0.4870(2) 0.0539(7) Uani d . 1 . .
H H11A 0.0511 0.6576 0.5166 0.065 Uiso calc R 1 . .
C C12 0.12519(12) 0.6190(3) 0.5169(2) 0.0526(7) Uani d . 1 . .
H H12A 0.1485 0.6799 0.5667 0.063 Uiso calc R 1 . .
C C13 0.14864(11) 0.5405(3) 0.47287(18) 0.0456(6) Uani d . 1 . .
H H13A 0.1878 0.5479 0.4924 0.055 Uiso calc R 1 . .
C C14 0.11277(9) 0.4506(2) 0.39904(16) 0.0336(5) Uani d . 1 . .
C C15 0.13512(9) 0.3589(3) 0.35035(16) 0.0339(5) Uani d . 1 . .
C C16 0.19346(11) 0.3488(3) 0.3800(2) 0.0542(7) Uani d . 1 . .
H H16A 0.2203 0.4034 0.4307 0.065 Uiso calc R 1 . .
C C17 0.21161(12) 0.2577(3) 0.3340(2) 0.0634(9) Uani d . 1 . .
H H17A 0.2508 0.2496 0.3537 0.076 Uiso calc R 1 . .
C C18 0.17124(11) 0.1788(3) 0.2589(2) 0.0525(7) Uani d . 1 . .
H H18A 0.1824 0.1166 0.2266 0.063 Uiso calc R 1 . .
C C19 0.11432(11) 0.1940(3) 0.23272(18) 0.0454(7) Uani d . 1 . .
H H19A 0.0869 0.1410 0.1817 0.055 Uiso calc R 1 . .
N N1 0.19912(8) -0.1097(2) 0.44392(15) 0.0478(5) Uani d . 1 . .
N N2 0.10299(9) -0.0851(2) 0.35415(14) 0.0410(5) Uani d . 1 . .
N N3 0.05612(8) 0.4404(2) 0.36884(14) 0.0390(5) Uani d . 1 . .
N N4 0.09607(8) 0.2814(2) 0.27686(14) 0.0360(5) Uani d . 1 . .
O O1 0.01181(8) 0.2029(2) 0.46217(13) 0.0559(5) Uani d . 1 . .
O O2 0.02068(7) 0.08785(18) 0.35135(11) 0.0422(4) Uani d . 1 . .
H H2C 0.0731(11) -0.046(3) 0.3391(17) 0.040(7) Uiso d . 1 . .

loop_
_atom_site_aniso_label
_atom_site_aniso_U_11
_atom_site_aniso_U_22
_atom_site_aniso_U_33
_atom_site_aniso_U_12
_atom_site_aniso_U_13
_atom_site_aniso_U_23
Cd1 0.02273(14) 0.04258(17) 0.03763(15) 0.000 0.01272(11) 0.000
S1 0.0323(3) 0.0634(5) 0.0415(4) 0.0011(3) 0.0120(3) -0.0134(3)
C1 0.0281(12) 0.0453(15) 0.0395(14) 0.0012(11) 0.0178(11) 0.0034(12)
C2 0.0437(14) 0.0473(16) 0.0351(13) 0.0069(12) 0.0211(12) 0.0061(11)
C3 0.0293(13) 0.0463(15) 0.0354(13) 0.0004(11) 0.0123(11) -0.0007(11)
C4 0.0352(13) 0.0485(16) 0.0412(14) 0.0000(11) 0.0199(12) 0.0005(12)
C5 0.0413(16) 0.067(2) 0.0592(18) 0.0054(13) 0.0293(15) -0.0053(15)
C6 0.0614(19) 0.0594(19) 0.0638(19) 0.0036(15) 0.0424(17) -0.0084(16)
C7 0.064(2) 0.0568(19) 0.0482(17) -0.0032(15) 0.0289(15) -0.0110(14)
C8 0.0430(16) 0.0599(18) 0.0452(16) 0.0030(13) 0.0154(13) -0.0044(14)
C9 0.0357(13) 0.0404(14) 0.0376(13) 0.0031(11) 0.0170(11) 0.0038(11)
C10 0.0418(15) 0.0446(16) 0.0701(18) 0.0026(12) 0.0344(14) -0.0066(14)
C11 0.0633(19) 0.0424(16) 0.0722(19) 0.0020(14) 0.0462(17) -0.0104(15)
C12 0.0540(17) 0.0482(17) 0.0573(17) -0.0067(13) 0.0293(15) -0.0161(14)
C13 0.0363(14) 0.0483(16) 0.0512(15) -0.0059(12) 0.0213(12) -0.0138(13)
C14 0.0288(12) 0.0340(13) 0.0379(13) 0.0002(10) 0.0167(11) 0.0002(10)
C15 0.0275(12) 0.0379(14) 0.0362(13) -0.0033(10) 0.0160(10) -0.0032(11)
C16 0.0296(13) 0.070(2) 0.0594(17) -0.0091(13) 0.0196(13) -0.0281(15)
C17 0.0293(14) 0.088(2) 0.073(2) -0.0054(14) 0.0259(15) -0.0318(18)
C18 0.0393(15) 0.0666(19) 0.0589(17) -0.0006(13) 0.0302(14) -0.0177(15)
C19 0.0373(14) 0.0567(18) 0.0443(15) -0.0087(12) 0.0220(12) -0.0163(13)
N1 0.0295(11) 0.0618(15) 0.0459(13) 0.0042(10) 0.0144(10) -0.0054(11)
N2 0.0281(11) 0.0496(14) 0.0393(12) 0.0059(10) 0.0126(10) -0.0043(10)
N3 0.0297(11) 0.0404(12) 0.0491(12) 0.0008(9) 0.0215(10) -0.0055(10)
N4 0.0267(10) 0.0443(12) 0.0366(11) -0.0027(9) 0.0156(9) -0.0065(9)
O1 0.0470(11) 0.0704(14) 0.0491(11) 0.0212(10) 0.0234(9) -0.0027(10)
O2 0.0393(9) 0.0521(11) 0.0332(9) 0.0121(8) 0.0168(8) 0.0054(8)

loop_
_atom_type_symbol
_atom_type_description
_atom_type_scat_dispersion_real
_atom_type_scat_dispersion_imag
_atom_type_scat_source
C C 0.0033 0.0016 'International Tables Vol C Tables 4.2.6.8 and 6.1.1.4'
H H 0.0000 0.0000 'International Tables Vol C Tables 4.2.6.8 and 6.1.1.4'
Cd Cd -0.8075 1.2024 'International Tables Vol C Tables 4.2.6.8 and 6.1.1.4'
N N 0.0061 0.0033 'International Tables Vol C Tables 4.2.6.8 and 6.1.1.4'
O O 0.0106 0.0060 'International Tables Vol C Tables 4.2.6.8 and 6.1.1.4'
S S 0.1246 0.1234 'International Tables Vol C Tables 4.2.6.8 and 6.1.1.4'

loop_
_geom_angle_atom_site_label_1
_geom_angle_atom_site_label_2
_geom_angle_atom_site_label_3
_geom_angle_site_symmetry_1
_geom_angle_site_symmetry_3
_geom_angle
_geom_angle_publ_flag
O2 Cd1 O2 2 . 80.25(8) ?
O2 Cd1 N3 2 . 158.50(6) ?
O2 Cd1 N3 . . 94.35(7) ?
O2 Cd1 N3 2 2 94.35(7) ?
O2 Cd1 N3 . 2 158.50(6) ?
N3 Cd1 N3 . 2 97.71(10) ?
O2 Cd1 N4 2 2 92.44(6) ?
O2 Cd1 N4 . 2 89.84(6) ?
N3 Cd1 N4 . 2 108.43(7) ?
N3 Cd1 N4 2 2 69.49(6) ?
O2 Cd1 N4 2 . 89.84(6) ?
O2 Cd1 N4 . . 92.44(6) ?
N3 Cd1 N4 . . 69.49(6) ?
N3 Cd1 N4 2 . 108.43(7) ?
N4 Cd1 N4 2 . 177.01(10) ?
C3 S1 C2 . . 103.15(12) ?
O1 C1 O2 . . 125.2(2) ?
O1 C1 C2 . . 118.9(2) ?
O2 C1 C2 . . 115.8(2) ?
C1 C2 S1 . . 114.25(17) ?
C1 C2 H2A . . 108.7 ?
S1 C2 H2A . . 108.7 ?
C1 C2 H2B . . 108.7 ?
S1 C2 H2B . . 108.7 ?
H2A C2 H2B . . 107.6 ?
N1 C3 N2 . . 114.3(2) ?
N1 C3 S1 . . 122.47(18) ?
N2 C3 S1 . . 123.23(18) ?
C5 C4 N1 . . 130.0(2) ?
C5 C4 C9 . . 119.7(2) ?
N1 C4 C9 . . 110.2(2) ?
C6 C5 C4 . . 117.8(3) ?
C6 C5 H5A . . 121.1 ?
C4 C5 H5A . . 121.1 ?
C5 C6 C7 . . 121.7(3) ?
C5 C6 H6A . . 119.1 ?
C7 C6 H6A . . 119.1 ?
C8 C7 C6 . . 121.5(3) ?
C8 C7 H7A . . 119.3 ?
C6 C7 H7A . . 119.3 ?
C7 C8 C9 . . 116.8(3) ?
C7 C8 H8A . . 121.6 ?
C9 C8 H8A . . 121.6 ?
N2 C9 C8 . . 132.4(2) ?
N2 C9 C4 . . 105.0(2) ?
C8 C9 C4 . . 122.5(2) ?
N3 C10 C11 . . 123.2(2) ?
N3 C10 H10A . . 118.4 ?
C11 C10 H10A . . 118.4 ?
C12 C11 C10 . . 118.3(2) ?
C12 C11 H11A . . 120.9 ?
C10 C11 H11A . . 120.9 ?
C11 C12 C13 . . 119.7(3) ?
C11 C12 H12A . . 120.1 ?
C13 C12 H12A . . 120.1 ?
C12 C13 C14 . . 118.8(2) ?
C12 C13 H13A . . 120.6 ?
C14 C13 H13A . . 120.6 ?
N3 C14 C13 . . 121.5(2) ?
N3 C14 C15 . . 116.5(2) ?
C13 C14 C15 . . 122.0(2) ?
N4 C15 C16 . . 120.6(2) ?
N4 C15 C14 . . 116.84(19) ?
C16 C15 C14 . . 122.5(2) ?
C17 C16 C15 . . 119.7(2) ?
C17 C16 H16A . . 120.1 ?
C15 C16 H16A . . 120.1 ?
C18 C17 C16 . . 119.2(3) ?
C18 C17 H17A . . 120.4 ?
C16 C17 H17A . . 120.4 ?
C19 C18 C17 . . 118.3(2) ?
C19 C18 H18A . . 120.8 ?
C17 C18 H18A . . 120.8 ?
N4 C19 C18 . . 123.2(2) ?
N4 C19 H19A . . 118.4 ?
C18 C19 H19A . . 118.4 ?
C3 N1 C4 . . 103.73(19) ?
C3 N2 C9 . . 106.7(2) ?
C3 N2 H2C . . 121.9(18) ?
C9 N2 H2C . . 130.3(18) ?
C10 N3 C14 . . 118.6(2) ?
C10 N3 Cd1 . . 122.20(16) ?
C14 N3 Cd1 . . 119.05(15) ?
C19 N4 C15 . . 119.0(2) ?
C19 N4 Cd1 . . 122.67(16) ?
C15 N4 Cd1 . . 117.36(14) ?
C1 O2 Cd1 . . 119.90(16) ?

loop_
_geom_bond_atom_site_label_1
_geom_bond_atom_site_label_2
_geom_bond_site_symmetry_2
_geom_bond_distance
_geom_bond_publ_flag
Cd1 O2 2 2.2746(16) ?
Cd1 O2 . 2.2746(16) ?
Cd1 N3 . 2.342(2) ?
Cd1 N3 2 2.3417(19) ?
Cd1 N4 2 2.3775(19) ?
Cd1 N4 . 2.3775(19) ?
S1 C3 . 1.750(2) ?
S1 C2 . 1.807(2) ?
C1 O1 . 1.221(3) ?
C1 O2 . 1.284(3) ?
C1 C2 . 1.521(3) ?
C2 H2A . 0.9700 ?
C2 H2B . 0.9700 ?
C3 N1 . 1.308(3) ?
C3 N2 . 1.357(3) ?
C4 C5 . 1.389(4) ?
C4 N1 . 1.398(3) ?
C4 C9 . 1.398(3) ?
C5 C6 . 1.381(4) ?
C5 H5A . 0.9300 ?
C6 C7 . 1.385(4) ?
C6 H6A . 0.9300 ?
C7 C8 . 1.378(4) ?
C7 H7A . 0.9300 ?
C8 C9 . 1.383(4) ?
C8 H8A . 0.9300 ?
C9 N2 . 1.376(3) ?
C10 N3 . 1.336(3) ?
C10 C11 . 1.369(4) ?
C10 H10A . 0.9300 ?
C11 C12 . 1.368(4) ?
C11 H11A . 0.9300 ?
C12 C13 . 1.381(3) ?
C12 H12A . 0.9300 ?
C13 C14 . 1.385(3) ?
C13 H13A . 0.9300 ?
C14 N3 . 1.338(3) ?
C14 C15 . 1.485(3) ?
C15 N4 . 1.340(3) ?
C15 C16 . 1.383(3) ?
C16 C17 . 1.375(4) ?
C16 H16A . 0.9300 ?
C17 C18 . 1.373(4) ?
C17 H17A . 0.9300 ?
C18 C19 . 1.364(3) ?
C18 H18A . 0.9300 ?
C19 N4 . 1.335(3) ?
C19 H19A . 0.9300 ?
N2 H2C . 0.80(2) ?

loop_
_geom_hbond_atom_site_label_D
_geom_hbond_atom_site_label_H
_geom_hbond_atom_site_label_A
_geom_hbond_site_symmetry_A
_geom_hbond_distance_DH
_geom_hbond_distance_HA
_geom_hbond_distance_DA
_geom_hbond_angle_DHA
N2 H2C O2 . 0.80(2) 1.96(2) 2.708(3) 156(2)
C11 H11A O1 5_566 0.93 2.29 3.179(3) 160.8
